data_4336143
loop_
_publ_author_name
'Grzegorz Wesela-Bauman'
'Paulina Cie\'cwierz'
'Krzysztof Durka'
'Sergiusz Luli\'nski'
'Janusz Serwatowski'
'Krzysztof Wo\'zniak'

_publ_contact_author_address
; 
 Crystallochemistry Laboratory 
 Department of Chemistry 
 University of Warsaw 
 Pasteura 1, 02-093 Warszawa, Poland 
 Laboratory of Fine Technologies 
 Department of Chemistry 
 Warsaw University of Technology 
 ul. Noakowskiego 3, 00-664 Warszawa, Poland 
;
_publ_contact_author_email grzegorz.wesela@chem.uw.edu.pl
_publ_contact_author_name 'Grzegorz Wesela-Bauman'
_publ_section_title
;
 Heteroleptic (2-Fluoro-3-pyridyl)arylborinic 8-Oxyquinolinates for the
 Potential Application in Organic Light-Emitting Devices
;
_journal_name_full 'Inorganic Chemistry'
_journal_page_first 10846
_journal_page_last 10859
_journal_paper_doi 10.1021/ic400729t
_journal_volume 52
_journal_year 2013
_chemical_formula_sum 'C19 H12 B F2 N3 O'
_chemical_formula_weight 347.13
_space_group_IT_number 14
_symmetry_cell_setting monoclinic
_symmetry_space_group_name_Hall '-P 2yn'
_symmetry_space_group_name_H-M 'P 1 21/n 1'
_atom_sites_solution_hydrogens geom
_atom_sites_solution_primary direct
_atom_sites_solution_secondary difmap
_audit_creation_method SHELXL-97
_cell_angle_alpha 90.00
_cell_angle_beta 91.999(8)
_cell_angle_gamma 90.00
_cell_formula_units_Z 4
_cell_length_a 6.9910(6)
_cell_length_b 12.7231(12)
_cell_length_c 17.5105(15)
_cell_measurement_reflns_used 7358
_cell_measurement_temperature 100(2)
_cell_measurement_theta_max 31.9983
_cell_measurement_theta_min 4.7316
_cell_volume 1556.6(2)
_computing_cell_refinement
;
CrysAlis RED, Oxford Diffraction Ltd.,
Version 1.171.33.66 (release 28-04-2010 CrysAlis171 .NET)
(compiled Apr 28 2010,14:27:37)
;
_computing_data_collection
;
CrysAlis CCD, Oxford Diffraction Ltd.,
Version 1.171.33.66 (release 28-04-2010 CrysAlis171 .NET)
(compiled Apr 28 2010,14:27:37)
;
_computing_data_reduction
;
CrysAlis RED, Oxford Diffraction Ltd.,
Version 1.171.33.66 (release 28-04-2010 CrysAlis171 .NET)
(compiled Apr 28 2010,14:27:37)
;
_computing_structure_refinement 'SHELXL-97 (Sheldrick, 1997)'
_computing_structure_solution 'SHELXS-97 (Sheldrick, 1990)'
_diffrn_ambient_temperature 100(2)
_diffrn_detector_area_resol_mean 8.4441
_diffrn_measured_fraction_theta_full 0.996
_diffrn_measured_fraction_theta_max 0.996
_diffrn_measurement_device_type 'Xcalibur, Opal'
_diffrn_measurement_method '\w scans'
_diffrn_radiation_monochromator graphite
_diffrn_radiation_source 'fine-focus sealed tube'
_diffrn_radiation_type MoK\a
_diffrn_radiation_wavelength 0.71073
_diffrn_reflns_av_R_equivalents 0.0648
_diffrn_reflns_av_sigmaI/netI 0.1359
_diffrn_reflns_limit_h_max 9
_diffrn_reflns_limit_h_min -9
_diffrn_reflns_limit_k_max 18
_diffrn_reflns_limit_k_min -18
_diffrn_reflns_limit_l_max 24
_diffrn_reflns_limit_l_min -24
_diffrn_reflns_number 18466
_diffrn_reflns_theta_full 30.51
_diffrn_reflns_theta_max 30.51
_diffrn_reflns_theta_min 4.74
_exptl_absorpt_coefficient_mu 0.110
_exptl_absorpt_correction_T_max 0.9859
_exptl_absorpt_correction_T_min 0.9827
_exptl_absorpt_correction_type multi-scan
_exptl_absorpt_process_details
;
CrysAlis RED, Oxford Diffraction Ltd.,
Version 1.171.33.66 (release 28-04-2010 CrysAlis171 .NET)
(compiled Apr 28 2010,14:27:37)
empirical absorption correction using spherical harmonics,
 implemented in SCALE3 ABSPACK scaling algorithm.
;
_exptl_crystal_colour green
_exptl_crystal_density_diffrn 1.481
_exptl_crystal_description square
_exptl_crystal_F_000 712
_exptl_crystal_size_max 0.16
_exptl_crystal_size_mid 0.14
_exptl_crystal_size_min 0.13
_refine_diff_density_max 0.224
_refine_diff_density_min -0.187
_refine_diff_density_rms 0.042
_refine_ls_extinction_method none
_refine_ls_goodness_of_fit_ref 0.705
_refine_ls_hydrogen_treatment constr
_refine_ls_matrix_type full
_refine_ls_number_parameters 235
_refine_ls_number_reflns 4717
_refine_ls_number_restraints 0
_refine_ls_restrained_S_all 0.705
_refine_ls_R_factor_all 0.1188
_refine_ls_R_factor_gt 0.0343
_refine_ls_shift/su_max 0.001
_refine_ls_shift/su_mean 0.000
_refine_ls_structure_factor_coef Fsqd
_refine_ls_weighting_details 'calc w=1/[\s^2^(Fo^2^)+(0.0203P)^2^+0.0000P] where P=(Fo^2^+2Fc^2^)/3'
_refine_ls_weighting_scheme calc
_refine_ls_wR_factor_gt 0.0494
_refine_ls_wR_factor_ref 0.0584
_reflns_number_gt 2147
_reflns_number_total 4717
_reflns_threshold_expression >2sigma(I)
_cod_data_source_file ic400729t_si_003.cif
_cod_data_source_block gwbpc3
_cod_database_code 4336143

loop_
_symmetry_equiv_pos_as_xyz
'x, y, z'
'-x+1/2, y+1/2, -z+1/2'
'-x, -y, -z'
'x-1/2, -y-1/2, z-1/2'

loop_
_atom_site_label
_atom_site_type_symbol
_atom_site_fract_x
_atom_site_fract_y
_atom_site_fract_z
_atom_site_U_iso_or_equiv
_atom_site_adp_type
_atom_site_occupancy
_atom_site_symmetry_multiplicity
_atom_site_calc_flag
_atom_site_refinement_flags
C3 C 0.84406(19) 0.25963(10) 0.76739(7) 0.0205(3) Uani 1 1 d .
H3 H 0.8661 0.2609 0.7142 0.025 Uiso 1 1 calc R
C6 C 0.39999(19) 0.09833(10) 0.79159(8) 0.0228(3) Uani 1 1 d .
H6 H 0.3052 0.0607 0.7626 0.027 Uiso 1 1 calc R
C9 C 0.66875(18) 0.20591(9) 0.87428(7) 0.0143(3) Uani 1 1 d .
C8 C 0.52404(18) 0.15454(10) 0.91372(7) 0.0166(3) Uani 1 1 d .
C7 C 0.38780(18) 0.10006(10) 0.87208(8) 0.0203(3) Uani 1 1 d .
H7 H 0.2876 0.0643 0.8966 0.024 Uiso 1 1 calc R
C1 C 0.93741(19) 0.30981(10) 0.89613(7) 0.0192(3) Uani 1 1 d .
H1 H 1.0225 0.3470 0.9298 0.023 Uiso 1 1 calc R
C5 C 0.54191(19) 0.14833(10) 0.75326(8) 0.0219(3) Uani 1 1 d .
H5 H 0.5440 0.1452 0.6991 0.026 Uiso 1 1 calc R
C4 C 0.68506(19) 0.20455(10) 0.79527(7) 0.0171(3) Uani 1 1 d .
C2 C 0.9664(2) 0.31127(10) 0.81771(7) 0.0210(3) Uani 1 1 d .
H2 H 1.0724 0.3486 0.7988 0.025 Uiso 1 1 calc R
C16 C 0.64817(18) 0.34364(10) 1.04846(7) 0.0146(3) Uani 1 1 d .
C11 C 0.87256(18) 0.17133(10) 1.05989(7) 0.0152(3) Uani 1 1 d .
C17 C 0.45887(19) 0.36540(10) 1.06520(7) 0.0188(3) Uani 1 1 d .
H17 H 0.3613 0.3168 1.0504 0.023 Uiso 1 1 calc R
C10 C 0.83519(19) 0.13933(10) 1.13365(8) 0.0189(3) Uani 1 1 d .
C19 C 0.55304(19) 0.52631(10) 1.12466(7) 0.0204(3) Uani 1 1 d .
H19 H 0.5199 0.5882 1.1515 0.024 Uiso 1 1 calc R
C14 C 1.1157(2) 0.05957(10) 1.15816(9) 0.0249(3) Uani 1 1 d .
H14 H 1.1995 0.0211 1.1916 0.030 Uiso 1 1 calc R
C15 C 0.77238(17) 0.42242(10) 1.07313(7) 0.0158(3) Uani 1 1 d .
C18 C 0.41036(19) 0.45703(10) 1.10328(7) 0.0208(3) Uani 1 1 d .
H18 H 0.2809 0.4714 1.1143 0.025 Uiso 1 1 calc R
C13 C 1.1769(2) 0.08434(11) 1.08691(9) 0.0270(3) Uani 1 1 d .
H13 H 1.3002 0.0637 1.0713 0.032 Uiso 1 1 calc R
C12 C 1.05371(19) 0.14042(10) 1.03808(8) 0.0229(3) Uani 1 1 d .
H12 H 1.0942 0.1581 0.9885 0.028 Uiso 1 1 calc R
N3 N 0.73803(15) 0.51017(8) 1.10910(6) 0.0185(3) Uani 1 1 d .
N2 N 0.94283(16) 0.08713(9) 1.18305(6) 0.0230(3) Uani 1 1 d .
N1 N 0.79175(15) 0.25673(8) 0.92406(6) 0.0155(2) Uani 1 1 d .
F2 F 0.96285(10) 0.40890(6) 1.05845(4) 0.02217(19) Uani 1 1 d .
F1 F 0.65973(11) 0.16404(6) 1.16024(4) 0.0303(2) Uani 1 1 d .
O1 O 0.54349(12) 0.16779(7) 0.98980(5) 0.0190(2) Uani 1 1 d .
B1 B 0.7162(2) 0.23600(12) 1.00959(8) 0.0164(3) Uani 1 1 d .

loop_
_atom_site_aniso_label
_atom_site_aniso_U_11
_atom_site_aniso_U_22
_atom_site_aniso_U_33
_atom_site_aniso_U_23
_atom_site_aniso_U_13
_atom_site_aniso_U_12
C3 0.0268(8) 0.0217(7) 0.0133(7) 0.0017(6) 0.0037(6) 0.0021(7)
C6 0.0202(8) 0.0256(8) 0.0221(8) -0.0084(6) -0.0036(6) -0.0021(7)
C9 0.0152(7) 0.0129(6) 0.0149(7) -0.0015(6) -0.0007(6) 0.0003(6)
C8 0.0189(8) 0.0156(7) 0.0153(7) -0.0028(6) 0.0020(6) 0.0011(6)
C7 0.0173(8) 0.0204(7) 0.0235(8) -0.0041(6) 0.0034(6) -0.0027(6)
C1 0.0208(8) 0.0197(8) 0.0171(8) -0.0004(6) 0.0024(6) -0.0047(6)
C5 0.0250(8) 0.0258(8) 0.0148(8) -0.0030(6) -0.0024(6) 0.0023(7)
C4 0.0205(8) 0.0158(7) 0.0151(7) -0.0005(6) 0.0000(6) 0.0025(6)
C2 0.0221(8) 0.0237(8) 0.0176(8) 0.0010(6) 0.0042(6) -0.0057(6)
C16 0.0161(7) 0.0169(7) 0.0107(7) 0.0031(5) -0.0011(5) -0.0027(6)
C11 0.0167(7) 0.0136(6) 0.0152(7) -0.0021(6) 0.0019(6) -0.0035(6)
C17 0.0178(8) 0.0219(8) 0.0164(8) 0.0013(6) -0.0017(6) -0.0027(6)
C10 0.0186(8) 0.0187(7) 0.0197(8) -0.0011(6) 0.0043(6) -0.0008(6)
C19 0.0245(8) 0.0189(7) 0.0177(8) 0.0005(6) -0.0001(6) 0.0044(6)
C14 0.0239(8) 0.0177(7) 0.0326(9) 0.0035(7) -0.0064(7) -0.0023(6)
C15 0.0125(7) 0.0212(7) 0.0135(7) 0.0033(6) -0.0002(5) 0.0003(6)
C18 0.0177(8) 0.0235(8) 0.0214(8) 0.0010(6) 0.0020(6) 0.0032(6)
C13 0.0195(8) 0.0247(8) 0.0372(10) 0.0046(7) 0.0055(7) 0.0024(7)
C12 0.0260(9) 0.0215(8) 0.0218(8) 0.0028(6) 0.0080(6) -0.0007(7)
N3 0.0221(7) 0.0172(6) 0.0160(6) -0.0002(5) -0.0011(5) -0.0003(5)
N2 0.0279(7) 0.0220(6) 0.0189(7) 0.0025(5) -0.0020(5) -0.0005(6)
N1 0.0165(6) 0.0162(6) 0.0140(6) 0.0001(5) 0.0016(5) -0.0023(5)
F2 0.0146(4) 0.0271(4) 0.0248(5) -0.0032(4) 0.0008(3) -0.0031(4)
F1 0.0301(5) 0.0390(5) 0.0228(5) 0.0087(4) 0.0137(4) 0.0092(4)
O1 0.0204(5) 0.0213(5) 0.0153(5) -0.0030(4) 0.0024(4) -0.0065(4)
B1 0.0165(8) 0.0198(8) 0.0130(8) -0.0007(7) 0.0016(6) -0.0043(7)

loop_
_atom_type_symbol
_atom_type_description
_atom_type_scat_dispersion_real
_atom_type_scat_dispersion_imag
_atom_type_scat_source
C C 0.0033 0.0016 'International Tables Vol C Tables 4.2.6.8 and 6.1.1.4'
H H 0.0000 0.0000 'International Tables Vol C Tables 4.2.6.8 and 6.1.1.4'
N N 0.0061 0.0033 'International Tables Vol C Tables 4.2.6.8 and 6.1.1.4'
O O 0.0106 0.0060 'International Tables Vol C Tables 4.2.6.8 and 6.1.1.4'
F F 0.0171 0.0103 'International Tables Vol C Tables 4.2.6.8 and 6.1.1.4'
B B 0.0013 0.0007 'International Tables Vol C Tables 4.2.6.8 and 6.1.1.4'

loop_
_geom_angle_atom_site_label_1
_geom_angle_atom_site_label_2
_geom_angle_atom_site_label_3
_geom_angle
C2 C3 C4 119.63(12)
C5 C6 C7 123.31(13)
N1 C9 C4 124.65(12)
N1 C9 C8 110.76(11)
C4 C9 C8 124.60(12)
O1 C8 C7 129.50(12)
O1 C8 C9 112.26(11)
C7 C8 C9 118.25(12)
C8 C7 C6 118.29(13)
N1 C1 C2 120.55(12)
C6 C5 C4 119.33(13)
C9 C4 C5 116.22(12)
C9 C4 C3 115.42(12)
C5 C4 C3 128.36(13)
C3 C2 C1 121.11(13)
C15 C16 C17 112.35(12)
C15 C16 B1 123.81(11)
C17 C16 B1 123.73(11)
C10 C11 C12 112.03(12)
C10 C11 B1 120.93(12)
C12 C11 B1 127.04(12)
C18 C17 C16 121.11(12)
N2 C10 F1 113.26(12)
N2 C10 C11 129.94(13)
F1 C10 C11 116.80(12)
N3 C19 C18 122.72(12)
N2 C14 C13 123.21(13)
N3 C15 F2 113.06(11)
N3 C15 C16 130.09(12)
F2 C15 C16 116.84(11)
C19 C18 C17 118.80(13)
C14 C13 C12 118.17(13)
C13 C12 C11 121.78(13)
C15 N3 C19 114.91(11)
C10 N2 C14 114.88(12)
C1 N1 C9 118.62(11)
C1 N1 B1 134.31(11)
C9 N1 B1 107.07(10)
C8 O1 B1 110.49(9)
O1 B1 C11 110.68(11)
O1 B1 C16 109.80(11)
C11 B1 C16 114.19(11)
O1 B1 N1 99.42(9)
C11 B1 N1 110.57(11)
C16 B1 N1 111.21(10)

loop_
_geom_bond_atom_site_label_1
_geom_bond_atom_site_label_2
_geom_bond_distance
C3 C2 1.3734(17)
C3 C4 1.4152(18)
C6 C5 1.3733(18)
C6 C7 1.4152(18)
C9 N1 1.3658(15)
C9 C4 1.3922(17)
C9 C8 1.4058(17)
C8 O1 1.3449(14)
C8 C7 1.3679(17)
C1 N1 1.3292(15)
C1 C2 1.3952(17)
C5 C4 1.4153(17)
C16 C15 1.3853(17)
C16 C17 1.3932(17)
C16 B1 1.609(2)
C11 C10 1.3877(17)
C11 C12 1.3922(17)
C11 B1 1.6063(19)
C17 C18 1.3910(17)
C10 N2 1.3077(16)
C10 F1 1.3638(14)
C19 N3 1.3467(16)
C19 C18 1.3733(17)
C14 N2 1.3458(17)
C14 C13 1.3696(19)
C15 N3 1.3083(15)
C15 F2 1.3757(13)
C13 C12 1.3897(18)
N1 B1 1.6268(17)
O1 B1 1.5173(17)
